data_2106298
loop_
_publ_author_name
'Ducourant, M.B.'
'Mascherpa, G.'
'Bonnet, B.'
'Fourcade, R.'

_publ_section_title
;
 Structure cristalline de Na Sb Br F3 (H2 O)
;
_journal_name_full 'Acta Crystallographica B (24,1968-38,1982)'
_journal_page_first 3693
_journal_page_last 3696
_journal_volume 33
_journal_year 1977
_chemical_formula_sum 'Br F3 H2 Na O Sb'
_chemical_name_systematic 'Na Sb Br F3 (H2 O)'
_space_group_IT_number 14
_symmetry_space_group_name_Hall '-P 2ybc'
_symmetry_space_group_name_H-M 'P 1 21/c 1'
_cell_angle_alpha 90
_cell_angle_beta 91.88
_cell_angle_gamma 90
_cell_formula_units_Z 4
_cell_length_a 8.323
_cell_length_b 11.365
_cell_length_c 5.765
_cell_volume 545.023
_citation_journal_id_ASTM ACBCAR
_cod_data_source_file Ducourant_ACBCAR_1977_766.cif
_cod_data_source_block H2Br1F3Na1O1Sb1
_cod_original_cell_volume 545.0229
_cod_original_formula_sum 'H2 Br1 F3 Na1 O1 Sb1'
_cod_database_code 2106298

loop_
_symmetry_equiv_pos_as_xyz
x,y,z
-x,y+1/2,-z+1/2
-x,-y,-z
x,-y-1/2,z-1/2

loop_
_atom_site_label
_atom_site_type_symbol
_atom_site_fract_x
_atom_site_fract_y
_atom_site_fract_z
_atom_site_occupancy
_atom_site_U_iso_or_equiv
F3 F-1 0.866 0.043 0.608 1 0.0
Br1 Br-1 0.5191 0.1293 0.2119 1 0.0
F1 F-1 0.856 0.299 0.466 1 0.0
F2 F-1 0.193 0.024 0.983 1 0.0
Sb1 Sb+3 0.3023 0.9079 0.178 1 0.0
O1 O-2 0.171 0.202 0.64 1 0.0
Na1 Na+1 0.012 0.141 0.309 1 0.0
